data_1565946
loop_
_publ_author_name
'Wildner, Manfred'
'Zakharov, Boris A.'
'Bogdanov, Nikita E.'
'Talla, Dominik'
'Boldyreva, Elena V.'
'Miletich, Ronald'

_publ_section_title
;
 Crystallography relevant to Mars and Galilean icy moons: crystal behavior
 of kieserite-type monohydrate sulfates at extraterrestrial conditions
 down to 15 K
;
_journal_issue 2
_journal_name_full IUCrJ
_journal_page_first 194
_journal_page_last 203
_journal_paper_doi 10.1107/S2052252521012720
_journal_volume 9
_journal_year 2022
_chemical_formula_sum 'Fe H2 Mg0 O5 S'
_chemical_formula_weight 169.93
_space_group_crystal_system monoclinic
_space_group_IT_number 15
_space_group_name_Hall '-C 2yc'
_space_group_name_H-M_alt 'C 1 2/c 1'
_atom_sites_solution_hydrogens difmap
_audit_creation_method SHELXL-2017/1
_cell_angle_alpha 90
_cell_angle_beta 118.404(10)
_cell_angle_gamma 90
_cell_formula_units_Z 4
_cell_length_a 7.0482(10)
_cell_length_b 7.5706(10)
_cell_length_c 7.7498(10)
_cell_measurement_temperature 153(2)
_cell_volume 363.74(9)
_computing_structure_refinement 'SHELXL-2017/1 (Sheldrick, 2017)'
_diffrn_ambient_temperature 153(2)
_diffrn_measured_fraction_theta_full 0.991
_diffrn_measured_fraction_theta_max 0.997
_diffrn_radiation_type MoK\a
_diffrn_radiation_wavelength 0.71073
_diffrn_reflns_av_R_equivalents 0.0233
_diffrn_reflns_av_unetI/netI 0.0103
_diffrn_reflns_Laue_measured_fraction_full 0.991
_diffrn_reflns_Laue_measured_fraction_max 0.997
_diffrn_reflns_limit_h_max 12
_diffrn_reflns_limit_h_min -12
_diffrn_reflns_limit_k_max 13
_diffrn_reflns_limit_k_min -13
_diffrn_reflns_limit_l_max 14
_diffrn_reflns_limit_l_min -14
_diffrn_reflns_number 10375
_diffrn_reflns_point_group_measured_fraction_full 0.991
_diffrn_reflns_point_group_measured_fraction_max 0.997
_diffrn_reflns_theta_full 25.242
_diffrn_reflns_theta_max 39.977
_diffrn_reflns_theta_min 4.200
_exptl_absorpt_coefficient_mu 4.603
_exptl_absorpt_correction_T_max 0.7479
_exptl_absorpt_correction_T_min 0.5767
_exptl_absorpt_correction_type multi-scan
_exptl_absorpt_process_details
;
 SADABS 2016/2: Krause, L., Herbst-Irmer, R., Sheldrick G.M. & Stalke D.,
 J. Appl. Cryst. 48 (2015) 3-10
;
_exptl_crystal_density_diffrn 3.103
_exptl_crystal_F_000 336
_refine_diff_density_max 0.553
_refine_diff_density_min -0.498
_refine_diff_density_rms 0.078
_refine_ls_extinction_coef 0.0219(12)
_refine_ls_extinction_expression Fc^*^=kFc[1+0.001xFc^2^\l^3^/sin(2\q)]^-1/4^
_refine_ls_extinction_method 'SHELXL-2017/1 (Sheldrick 2017)'
_refine_ls_goodness_of_fit_ref 1.182
_refine_ls_hydrogen_treatment refall
_refine_ls_matrix_type full
_refine_ls_number_parameters 40
_refine_ls_number_reflns 1130
_refine_ls_number_restraints 0
_refine_ls_restrained_S_all 1.182
_refine_ls_R_factor_all 0.0130
_refine_ls_R_factor_gt 0.0128
_refine_ls_shift/su_max 0.000
_refine_ls_shift/su_mean 0.000
_refine_ls_structure_factor_coef Fsqd
_refine_ls_weighting_details 'w=1/[\s^2^(Fo^2^)+(0.0140P)^2^+0.2400P] where P=(Fo^2^+2Fc^2^)/3'
_refine_ls_weighting_scheme calc
_refine_ls_wR_factor_gt 0.0331
_refine_ls_wR_factor_ref 0.0332
_reflns_Friedel_coverage 0.000
_reflns_number_gt 1118
_reflns_number_total 1130
_reflns_threshold_expression 'I > 2\s(I)'
_cod_data_source_file lt5044.cif
_cod_data_source_block FeSO4H2O_N2_153K
_cod_depositor_comments 'Adding full bibliography for 1565934--1565967.cif.'
_cod_original_sg_symbol_H-M 'C 2/c'
_cod_database_code 1565946
_shelx_shelxl_version_number 2017/1
_shelx_space_group_comment
;
The symmetry employed for this shelxl refinement is uniquely defined
by the following loop, which should always be used as a source of
symmetry information in preference to the above space-group names.
They are only intended as comments.
;

loop_
_space_group_symop_operation_xyz
'x, y, z'
'-x, y, -z+1/2'
'x+1/2, y+1/2, z'
'-x+1/2, y+1/2, -z+1/2'
'-x, -y, -z'
'x, -y, z-1/2'
'-x+1/2, -y+1/2, -z'
'x+1/2, -y+1/2, z-1/2'

loop_
_atom_site_label
_atom_site_type_symbol
_atom_site_fract_x
_atom_site_fract_y
_atom_site_fract_z
_atom_site_U_iso_or_equiv
_atom_site_adp_type
_atom_site_occupancy
_atom_site_site_symmetry_order
_atom_site_calc_flag
_atom_site_refinement_flags_posn
_atom_site_refinement_flags_adp
_atom_site_refinement_flags_occupancy
_atom_site_disorder_assembly
_atom_site_disorder_group
Fe Fe 0.000000 0.500000 0.000000 0.00477(4) Uani 1 2 d S . P . .
S S 0.000000 0.15482(2) 0.250000 0.00421(4) Uani 1 2 d S T P . .
O1 O 0.16858(7) 0.04450(7) 0.40013(7) 0.00847(7) Uani 1 1 d . . . . .
O2 O 0.09931(7) 0.26982(6) 0.15882(7) 0.00747(7) Uani 1 1 d . . . . .
O3 O 0.000000 0.64402(9) 0.250000 0.00722(9) Uani 1 2 d S T P . .
H H 0.107(2) 0.716(2) 0.294(2) 0.025(4) Uiso 1 1 d . . . . .

loop_
_atom_site_aniso_label
_atom_site_aniso_U_11
_atom_site_aniso_U_22
_atom_site_aniso_U_33
_atom_site_aniso_U_23
_atom_site_aniso_U_13
_atom_site_aniso_U_12
Fe 0.00440(5) 0.00465(5) 0.00517(5) 0.00056(3) 0.00221(4) 0.00000(3)
S 0.00323(7) 0.00388(7) 0.00537(7) 0.000 0.00192(5) 0.000
O1 0.00528(15) 0.00941(17) 0.00988(16) 0.00441(13) 0.00292(13) 0.00255(13)
O2 0.00714(15) 0.00668(15) 0.01017(16) 0.00284(12) 0.00539(13) 0.00053(12)
O3 0.0070(2) 0.0074(2) 0.0076(2) 0.000 0.00373(18) 0.000

loop_
_atom_type_symbol
_atom_type_description
_atom_type_scat_dispersion_real
_atom_type_scat_dispersion_imag
_atom_type_scat_source
O O 0.0106 0.0060 'International Tables Vol C Tables 4.2.6.8 and 6.1.1.4'
H H 0.0000 0.0000 'International Tables Vol C Tables 4.2.6.8 and 6.1.1.4'
S S 0.1246 0.1234 'International Tables Vol C Tables 4.2.6.8 and 6.1.1.4'
Mg Mg 0.0486 0.0363 'International Tables Vol C Tables 4.2.6.8 and 6.1.1.4'
Fe Fe 0.3463 0.8444 'International Tables Vol C Tables 4.2.6.8 and 6.1.1.4'

loop_
_geom_angle_atom_site_label_1
_geom_angle_atom_site_label_2
_geom_angle_atom_site_label_3
_geom_angle
_geom_angle_site_symmetry_1
_geom_angle_site_symmetry_3
_geom_angle_publ_flag
O2 Fe O2 180.0 . 5_565 ?
O2 Fe O1 94.97(2) . 8_455 ?
O2 Fe O1 85.03(2) 5_565 8_455 ?
O2 Fe O1 85.03(2) . 4 ?
O2 Fe O1 94.97(2) 5_565 4 ?
O1 Fe O1 180.0 8_455 4 ?
O2 Fe O3 87.99(2) . 5_565 ?
O2 Fe O3 92.01(2) 5_565 5_565 ?
O1 Fe O3 93.496(16) 8_455 5_565 ?
O1 Fe O3 86.504(16) 4 5_565 ?
O2 Fe O3 92.01(2) . . ?
O2 Fe O3 87.99(2) 5_565 . ?
O1 Fe O3 86.504(16) 8_455 . ?
O1 Fe O3 93.496(16) 4 . ?
O3 Fe O3 180.0 5_565 . ?
O2 Fe O2 83.052(13) . 8_455 ?
O2 Fe O2 96.948(14) 5_565 8_455 ?
O1 Fe O2 42.975(16) 8_455 8_455 ?
O1 Fe O2 137.025(16) 4 8_455 ?
O3 Fe O2 52.011(12) 5_565 8_455 ?
O3 Fe O2 127.989(12) . 8_455 ?
O2 Fe O2 96.948(13) . 4 ?
O2 Fe O2 83.052(14) 5_565 4 ?
O1 Fe O2 137.025(16) 8_455 4 ?
O1 Fe O2 42.975(16) 4 4 ?
O3 Fe O2 127.989(13) 5_565 4 ?
O3 Fe O2 52.011(12) . 4 ?
O2 Fe O2 180.0 8_455 4 ?
O2 Fe O2 137.762(17) . 6_565 ?
O2 Fe O2 42.238(17) 5_565 6_565 ?
O1 Fe O2 112.732(19) 8_455 6_565 ?
O1 Fe O2 67.268(19) 4 6_565 ?
O3 Fe O2 60.231(18) 5_565 6_565 ?
O3 Fe O2 119.769(18) . 6_565 ?
O2 Fe O2 95.746(16) 8_455 6_565 ?
O2 Fe O2 84.254(16) 4 6_565 ?
O2 Fe O2 42.238(17) . 2 ?
O2 Fe O2 137.762(17) 5_565 2 ?
O1 Fe O2 67.268(19) 8_455 2 ?
O1 Fe O2 112.732(19) 4 2 ?
O3 Fe O2 119.769(18) 5_565 2 ?
O3 Fe O2 60.231(18) . 2 ?
O2 Fe O2 84.254(16) 8_455 2 ?
O2 Fe O2 95.746(15) 4 2 ?
O2 Fe O2 180.0 6_565 2 ?
O1 S O1 110.52(4) 2 . ?
O1 S O2 108.86(3) 2 2 ?
O1 S O2 110.06(3) . 2 ?
O1 S O2 110.06(3) 2 . ?
O1 S O2 108.86(3) . . ?
O2 S O2 108.45(4) 2 . ?
S O1 Fe 136.09(3) . 4_545 ?
S O1 O2 35.897(16) . . ?
Fe O1 O2 100.28(2) 4_545 . ?
S O1 O1 34.74(2) . 2 ?
Fe O1 O1 139.99(3) 4_545 2 ?
O2 O1 O1 60.42(2) . 2 ?
S O1 O2 35.291(17) . 2 ?
Fe O1 O2 144.08(3) 4_545 2 ?
O2 O1 O2 60.11(2) . 2 ?
O1 O1 O2 59.685(19) 2 2 ?
S O1 O2 127.34(3) . 4_545 ?
Fe O1 O2 46.665(14) 4_545 4_545 ?
O2 O1 O2 108.46(2) . 4_545 ?
O1 O1 O2 103.05(2) 2 4_545 ?
O2 O1 O2 162.03(3) 2 4_545 ?
S O1 O3 170.84(3) . 7_556 ?
Fe O1 O3 48.349(12) 4_545 7_556 ?
O2 O1 O3 146.29(2) . 7_556 ?
O1 O1 O3 150.245(17) 2 7_556 ?
O2 O1 O3 135.64(2) 2 7_556 ?
O2 O1 O3 61.811(17) 4_545 7_556 ?
S O1 O2 115.72(3) . 8_556 ?
Fe O1 O2 41.828(14) 4_545 8_556 ?
O2 O1 O2 87.41(2) . 8_556 ?
O1 O1 O2 147.76(2) 2 8_556 ?
O2 O1 O2 103.94(2) 2 8_556 ?
O2 O1 O2 88.49(2) 4_545 8_556 ?
O3 O1 O2 61.297(19) 7_556 8_556 ?
S O1 O3 91.95(2) . 3_545 ?
Fe O1 O3 44.668(13) 4_545 3_545 ?
O2 O1 O3 57.032(18) . 3_545 ?
O1 O1 O3 101.94(3) 2 3_545 ?
O2 O1 O3 114.18(2) 2 3_545 ?
O2 O1 O3 61.789(18) 4_545 3_545 ?
O3 O1 O3 93.018(18) 7_556 3_545 ?
O2 O1 O3 57.043(16) 8_556 3_545 ?
S O1 O3 103.08(3) . 1_545 ?
Fe O1 O3 97.719(18) 4_545 1_545 ?
O2 O1 O3 118.51(2) . 1_545 ?
O1 O1 O3 68.337(10) 2 1_545 ?
O2 O1 O3 117.93(2) 2 1_545 ?
O2 O1 O3 52.887(15) 4_545 1_545 ?
O3 O1 O3 82.752(17) 7_556 1_545 ?
O2 O1 O3 137.548(18) 8_556 1_545 ?
O3 O1 O3 107.350(18) 3_545 1_545 ?
S O1 O2 126.58(3) . 6_556 ?
Fe O1 O2 96.903(19) 4_545 6_556 ?
O2 O1 O2 162.21(3) . 6_556 ?
O1 O1 O2 102.96(2) 2 6_556 ?
O2 O1 O2 107.20(2) 2 6_556 ?
O2 O1 O2 80.27(2) 4_545 6_556 ?
O3 O1 O2 51.472(15) 7_556 6_556 ?
O2 O1 O2 108.68(2) 8_556 6_556 ?
O3 O1 O2 138.30(2) 3_545 6_556 ?
O3 O1 O2 53.944(14) 1_545 6_556 ?
S O1 O2 113.11(3) . 7_556 ?
Fe O1 O2 76.848(19) 4_545 7_556 ?
O2 O1 O2 108.60(2) . 7_556 ?
O1 O1 O2 140.48(2) 2 7_556 ?
O2 O1 O2 81.609(19) 2 7_556 ?
O2 O1 O2 116.12(2) 4_545 7_556 ?
O3 O1 O2 58.331(18) 7_556 7_556 ?
O2 O1 O2 44.237(17) 8_556 7_556 ?
O3 O1 O2 100.944(19) 3_545 7_556 ?
O3 O1 O2 132.719(17) 1_545 7_556 ?
O2 O1 O2 79.767(16) 6_556 7_556 ?
S O2 Fe 132.61(3) . . ?
S O2 O1 35.240(16) . . ?
Fe O2 O1 162.41(3) . . ?
S O2 O2 35.776(19) . 2 ?
Fe O2 O2 102.902(18) . 2 ?
O1 O2 O2 60.312(19) . 2 ?
S O2 O1 34.648(17) . 2 ?
Fe O2 O1 118.14(3) . 2 ?
O1 O2 O1 59.89(3) . 2 ?
O2 O2 O1 59.579(18) 2 2 ?
S O2 O3 109.54(3) . 3_545 ?
Fe O2 O3 117.75(2) . 3_545 ?
O1 O2 O3 75.48(2) . 3_545 ?
O2 O2 O3 131.53(3) 2 3_545 ?
O1 O2 O3 114.84(3) 2 3_545 ?
S O2 O1 161.75(3) . 4 ?
Fe O2 O1 48.302(16) . 4 ?
O1 O2 O1 137.06(2) . 4 ?
O2 O2 O1 129.655(16) 2 4 ?
O1 O2 O1 162.03(3) 2 4 ?
O3 O2 O1 71.99(2) 3_545 4 ?
S O2 O3 135.09(3) . 5_565 ?
Fe O2 O3 48.342(16) . 5_565 ?
O1 O2 O3 147.39(3) . 5_565 ?
O2 O2 O3 135.63(3) 2 5_565 ?
O1 O2 O3 100.73(2) 2 5_565 ?
O3 O2 O3 92.432(18) 3_545 5_565 ?
O1 O2 O3 61.666(17) 4 5_565 ?
S O2 O1 92.04(2) . 8_455 ?
Fe O2 O1 43.205(13) . 8_455 ?
O1 O2 O1 127.22(3) . 8_455 ?
O2 O2 O1 73.37(2) 2 8_455 ?
O1 O2 O1 76.06(2) 2 8_455 ?
O3 O2 O1 155.09(2) 3_545 8_455 ?
O1 O2 O1 91.51(2) 4 8_455 ?
O3 O2 O1 62.952(16) 5_565 8_455 ?
S O2 O3 102.68(2) . . ?
Fe O2 O3 46.171(13) . . ?
O1 O2 O3 117.29(2) . . ?
O2 O2 O3 66.902(10) 2 . ?
O1 O2 O3 116.70(2) 2 . ?
O3 O2 O3 125.48(2) 3_545 . ?
O1 O2 O3 64.576(17) 4 . ?
O3 O2 O3 94.513(16) 5_565 . ?
O1 O2 O3 57.757(13) 8_455 . ?
S O2 O1 96.06(2) . 6 ?
Fe O2 O1 110.79(2) . 6 ?
O1 O2 O1 85.802(17) . 6 ?
O2 O2 O1 130.597(15) 2 6 ?
O1 O2 O1 72.80(2) 2 6 ?
O3 O2 O1 58.133(17) 3_545 6 ?
O1 O2 O1 99.735(19) 4 6 ?
O3 O2 O1 62.482(19) 5_565 6 ?
O1 O2 O1 108.67(2) 8_455 6 ?
O3 O2 O1 156.891(19) . 6 ?
S O2 O1 82.62(2) . 7_556 ?
Fe O2 O1 96.79(2) . 7_556 ?
O1 O2 O1 71.40(2) . 7_556 ?
O2 O2 O1 62.39(2) 2 7_556 ?
O1 O2 O1 116.80(2) 2 7_556 ?
O3 O2 O1 86.496(19) 3_545 7_556 ?
O1 O2 O1 79.305(16) 4 7_556 ?
O3 O2 O1 139.04(2) 5_565 7_556 ?
O1 O2 O1 109.18(2) 8_455 7_556 ?
O3 O2 O1 55.154(13) . 7_556 ?
O1 O2 O1 142.145(18) 6 7_556 ?
Fe O3 Fe 121.26(3) . 2 ?
Fe O3 O2 111.938(14) . 3_455 ?
Fe O3 O2 88.160(13) 2 3_455 ?
Fe O3 O2 88.160(13) . 4 ?
Fe O3 O2 111.938(14) 2 4 ?
O2 O3 O2 139.25(3) 3_455 4 ?
Fe O3 O1 45.147(13) . 8_455 ?
Fe O3 O1 103.53(2) 2 8_455 ?
O2 O3 O1 70.395(17) 3_455 8_455 ?
O2 O3 O1 132.079(16) 4 8_455 ?
Fe O3 O1 103.53(2) . 7_556 ?
Fe O3 O1 45.147(13) 2 7_556 ?
O2 O3 O1 132.079(15) 3_455 7_556 ?
O2 O3 O1 70.395(17) 4 7_556 ?
O1 O3 O1 122.55(3) 8_455 7_556 ?
Fe O3 O2 159.79(2) . 6_566 ?
Fe O3 O2 43.671(11) 2 6_566 ?
O2 O3 O2 83.668(17) 3_455 6_566 ?
O2 O3 O2 87.568(18) 4 6_566 ?
O1 O3 O2 139.677(17) 8_455 6_566 ?
O1 O3 O2 56.524(15) 7_556 6_566 ?
Fe O3 O2 43.671(11) . 5_565 ?
Fe O3 O2 159.79(2) 2 5_565 ?
O2 O3 O2 87.568(18) 3_455 5_565 ?
O2 O3 O2 83.668(17) 4 5_565 ?
O1 O3 O2 56.524(15) 8_455 5_565 ?
O1 O3 O2 139.677(17) 7_556 5_565 ?
O2 O3 O2 154.66(3) 6_566 5_565 ?
Fe O3 O2 41.817(14) . . ?
Fe O3 O2 80.97(2) 2 . ?
O2 O3 O2 125.48(2) 3_455 . ?
O2 O3 O2 93.447(14) 4 . ?
O1 O3 O2 60.947(18) 8_455 . ?
O1 O3 O2 66.516(19) 7_556 . ?
O2 O3 O2 118.83(2) 6_566 . ?
O2 O3 O2 85.487(16) 5_565 . ?
Fe O3 O2 80.97(2) . 2 ?
Fe O3 O2 41.817(14) 2 2 ?
O2 O3 O2 93.447(14) 3_455 2 ?
O2 O3 O2 125.48(2) 4 2 ?
O1 O3 O2 66.516(19) 8_455 2 ?
O1 O3 O2 60.947(18) 7_556 2 ?
O2 O3 O2 85.487(16) 6_566 2 ?
O2 O3 O2 118.83(2) 5_565 2 ?
O2 O3 O2 46.20(2) . 2 ?
Fe O3 O1 120.73(2) . 3_455 ?
Fe O3 O1 41.835(11) 2 3_455 ?
O2 O3 O1 47.487(15) 3_455 3_455 ?
O2 O3 O1 147.347(15) 4 3_455 ?
O1 O3 O1 79.818(16) 8_455 3_455 ?
O1 O3 O1 86.983(18) 7_556 3_455 ?
O2 O3 O1 60.004(15) 6_566 3_455 ?
O2 O3 O1 127.203(15) 5_565 3_455 ?
O2 O3 O1 98.85(2) . 3_455 ?
O2 O3 O1 53.635(14) 2 3_455 ?
Fe O3 O1 41.835(11) . 4 ?
Fe O3 O1 120.73(2) 2 4 ?
O2 O3 O1 147.347(15) 3_455 4 ?
O2 O3 O1 47.487(14) 4 4 ?
O1 O3 O1 86.983(18) 8_455 4 ?
O1 O3 O1 79.818(16) 7_556 4 ?
O2 O3 O1 127.203(15) 6_566 4 ?
O2 O3 O1 60.004(15) 5_565 4 ?
O2 O3 O1 53.635(14) . 4 ?
O2 O3 O1 98.85(2) 2 4 ?
O1 O3 O1 152.38(3) 3_455 4 ?
Fe O3 H 107.0(11) . . ?
Fe O3 H 109.3(10) 2 . ?
O2 O3 H 119.0(11) 3_455 . ?
O2 O3 H 22.0(11) 4 . ?
O1 O3 H 145.9(10) 8_455 . ?
O1 O3 H 77.5(10) 7_556 . ?
O2 O3 H 73.8(10) 6_566 . ?
O2 O3 H 90.0(10) 5_565 . ?
O2 O3 H 115.0(11) . . ?
O2 O3 H 138.3(11) 2 . ?
O1 O3 H 132.1(10) 3_455 . ?
O1 O3 H 68.5(11) 4 . ?
Fe O3 H 109.3(10) . 2 ?
Fe O3 H 107.0(11) 2 2 ?
O2 O3 H 22.0(11) 3_455 2 ?
O2 O3 H 119.0(11) 4 2 ?
O1 O3 H 77.5(10) 8_455 2 ?
O1 O3 H 145.9(10) 7_556 2 ?
O2 O3 H 90.0(10) 6_566 2 ?
O2 O3 H 73.8(10) 5_565 2 ?
O2 O3 H 138.3(11) . 2 ?
O2 O3 H 115.0(11) 2 2 ?
O1 O3 H 68.5(11) 3_455 2 ?
O1 O3 H 132.1(11) 4 2 ?
H O3 H 101(2) . 2 ?

loop_
_geom_bond_atom_site_label_1
_geom_bond_atom_site_label_2
_geom_bond_distance
_geom_bond_site_symmetry_2
_geom_bond_publ_flag
Fe O2 2.0547(5) . ?
Fe O2 2.0547(5) 5_565 ?
Fe O1 2.1093(6) 8_455 ?
Fe O1 2.1093(6) 4 ?
Fe O3 2.2232(4) 5_565 ?
Fe O3 2.2232(4) . ?
Fe O2 3.4692(6) 8_455 ?
Fe O2 3.4692(6) 4 ?
Fe O2 3.5041(6) 6_565 ?
Fe O2 3.5041(6) 2 ?
S O1 1.4655(5) 2 ?
S O1 1.4656(5) . ?
S O2 1.4892(5) 2 ?
S O2 1.4892(5) . ?
O1 O2 2.4035(7) . ?
O1 O1 2.4086(10) 2 ?
O1 O2 2.4214(7) 2 ?
O1 O2 2.8143(7) 4_545 ?
O1 O3 2.9698(7) 7_556 ?
O1 O2 3.0694(8) 8_556 ?
O1 O3 3.1565(6) 3_545 ?
O1 O3 3.2623(9) 1_545 ?
O1 O2 3.2941(7) 6_556 ?
O1 O2 3.3189(8) 7_556 ?
O2 O2 2.4165(9) 2 ?
O2 O3 2.7356(6) 3_545 ?
O2 O3 2.9738(6) 5_565 ?
O2 O3 3.0798(8) . ?
O3 H 0.856(16) . ?
O3 H 0.856(16) 2 ?

loop_
_geom_hbond_atom_site_label_D
_geom_hbond_atom_site_label_H
_geom_hbond_atom_site_label_A
_geom_hbond_distance_DH
_geom_hbond_distance_HA
_geom_hbond_distance_DA
_geom_hbond_angle_DHA
_geom_hbond_site_symmetry_A
_geom_hbond_publ_flag
O3 H O2 0.856(16) 1.968(15) 2.7356(6) 148.6(15) 4 yes
